data_4088166
loop_
_publ_author_name
'Molteni, Roberto'
'Edkins, Katharina'
'Haehnel, Martin'
'Steffen, Andreas'

_publ_section_title
;
 C--H Activation of Fluoroarenes: Synthesis, Structure, and Luminescence
 Properties of Copper(I) and Gold(I) Complexes Bearing 2-Phenylpyridine
 Ligands
;
_journal_issue 5
_journal_name_full Organometallics
_journal_page_first 629
_journal_paper_doi 10.1021/acs.organomet.5b00904
_journal_volume 35
_journal_year 2016
_chemical_formula_moiety 'C38 H40 Au F4 N3, C H2 Cl2'
_chemical_formula_sum 'C39 H42 Au Cl2 F4 N3'
_chemical_formula_weight 896.62
_space_group_crystal_system monoclinic
_space_group_IT_number 14
_space_group_name_Hall '-P 2ybc'
_space_group_name_H-M_alt 'P 1 21/c 1'
_atom_sites_solution_hydrogens geom
_atom_sites_solution_primary direct
_audit_creation_date 2015-02-16
_audit_creation_method
;
Olex2 1.2
(compiled 2015.01.26 svn.r3150 for OlexSys, GUI svn.r4998)
;
_cell_angle_alpha 90
_cell_angle_beta 97.527(3)
_cell_angle_gamma 90
_cell_formula_units_Z 4
_cell_length_a 12.6115(11)
_cell_length_b 13.9289(12)
_cell_length_c 21.3841(19)
_cell_measurement_reflns_used 9873
_cell_measurement_temperature 100
_cell_measurement_theta_max 26.80
_cell_measurement_theta_min 2.19
_cell_volume 3724.1(6)
_computing_cell_refinement 'SAINT v8.34A (Bruker, 2013)'
_computing_data_reduction 'SAINT v8.34A (Bruker, 2013)'
_computing_molecular_graphics 'Olex2 (Dolomanov et al., 2009)'
_computing_publication_material 'Olex2 (Dolomanov et al., 2009)'
_computing_structure_refinement 'XL (Sheldrick, 2008)'
_computing_structure_solution 'XS (Sheldrick, 2008)'
_diffrn_ambient_temperature 100
_diffrn_measured_fraction_theta_full 1.000
_diffrn_measured_fraction_theta_max 0.996
_diffrn_measurement_device_type 'Bruker APEX-II CCD'
_diffrn_measurement_method '\f and \w scans'
_diffrn_radiation_type MoK\a
_diffrn_radiation_wavelength 0.71073
_diffrn_reflns_av_R_equivalents 0.0395
_diffrn_reflns_av_unetI/netI 0.0285
_diffrn_reflns_Laue_measured_fraction_full 1.000
_diffrn_reflns_Laue_measured_fraction_max 0.996
_diffrn_reflns_limit_h_max 15
_diffrn_reflns_limit_h_min -15
_diffrn_reflns_limit_k_max 17
_diffrn_reflns_limit_k_min -17
_diffrn_reflns_limit_l_max 27
_diffrn_reflns_limit_l_min -27
_diffrn_reflns_number 41181
_diffrn_reflns_point_group_measured_fraction_full 1.000
_diffrn_reflns_point_group_measured_fraction_max 0.996
_diffrn_reflns_theta_full 26.000
_diffrn_reflns_theta_max 26.819
_diffrn_reflns_theta_min 1.629
_diffrn_standards_number 0
_exptl_absorpt_coefficient_mu 4.146
_exptl_absorpt_correction_T_max 0.7454
_exptl_absorpt_correction_T_min 0.6025
_exptl_absorpt_correction_type multi-scan
_exptl_absorpt_process_details
;
SADABS-2012/1 (Bruker,2012) was used for absorption correction.
wR2(int) was 0.0678 before and 0.0462 after correction.
The Ratio of minimum to maximum transmission is 0.8083.
The \l/2 correction factor is 0.0015.
;
_exptl_crystal_colour colourless
_exptl_crystal_colour_primary colourless
_exptl_crystal_density_diffrn 1.599
_exptl_crystal_description block
_exptl_crystal_F_000 1784
_exptl_crystal_size_max 0.095
_exptl_crystal_size_mid 0.065
_exptl_crystal_size_min 0.035
_refine_diff_density_max 2.022
_refine_diff_density_min -0.564
_refine_diff_density_rms 0.091
_refine_ls_extinction_method none
_refine_ls_goodness_of_fit_ref 1.035
_refine_ls_hydrogen_treatment constr
_refine_ls_matrix_type full
_refine_ls_number_parameters 450
_refine_ls_number_reflns 7943
_refine_ls_number_restraints 0
_refine_ls_restrained_S_all 1.035
_refine_ls_R_factor_all 0.0281
_refine_ls_R_factor_gt 0.0213
_refine_ls_shift/su_max 0.003
_refine_ls_shift/su_mean 0.000
_refine_ls_structure_factor_coef Fsqd
_refine_ls_weighting_details 'w=1/[\s^2^(Fo^2^)+(0.0261P)^2^+2.0403P] where P=(Fo^2^+2Fc^2^)/3'
_refine_ls_weighting_scheme calc
_refine_ls_wR_factor_gt 0.0501
_refine_ls_wR_factor_ref 0.0527
_reflns_Friedel_coverage 0.000
_reflns_number_gt 6823
_reflns_number_total 7943
_reflns_threshold_expression 'I > 2\s(I)'
_cod_data_source_file om5b00904_si_009.cif
_cod_data_source_block rmx_0m
_cod_database_code 4088166
_shelxl_version_number 2013-4
_shelx_space_group_comment
;
The symmetry employed for this shelxl refinement is uniquely defined
by the following loop, which should always be used as a source of
symmetry information in preference to the above space-group names.
They are only intended as comments.
;
_shelx_estimated_absorpt_t_max 0.868
_shelx_estimated_absorpt_t_min 0.694
_olex2_refinement_description
;
1. Fixed Uiso
 At 1.2 times of:
  All C(H) groups, All C(H,H) groups
 At 1.5 times of:
  All C(H,H,H) groups
2.a Ternary CH refined with riding coordinates:
 C13(H13), C22(H22), C10(H10), C25(H25)
2.b Secondary CH2 refined with riding coordinates:
 C39(H39A,H39B)
2.c Aromatic/amide H refined with riding coordinates:
 C2(H2), C35(H35), C20(H20), C8(H8), C6(H6), C3(H3), C36(H36), C37(H37),
 C38(H38), C19(H19), C18(H18), C7(H7)
2.d Idealised Me refined as rotating group:
 C24(H24A,H24B,H24C), C15(H15A,H15B,H15C), C14(H14A,H14B,H14C), C23(H23A,H23B,
 H23C), C12(H12A,H12B,H12C), C27(H27A,H27B,H27C), C11(H11A,H11B,H11C), C26(H26A,
 H26B,H26C)
;
_olex2_submission_special_instructions 'No special instructions were received'

loop_
_space_group_symop_operation_xyz
'x, y, z'
'-x, y+1/2, -z+1/2'
'-x, -y, -z'
'x, -y-1/2, z-1/2'

loop_
_atom_site_label
_atom_site_type_symbol
_atom_site_fract_x
_atom_site_fract_y
_atom_site_fract_z
_atom_site_U_iso_or_equiv
_atom_site_adp_type
_atom_site_occupancy
_atom_site_site_symmetry_order
_atom_site_calc_flag
_atom_site_refinement_flags_posn
Au1 Au 0.77246(2) 0.83491(2) 0.09913(2) 0.01033(4) Uani 1 1 d .
Cl1 Cl 0.40634(7) 0.33129(6) 0.18644(4) 0.03464(19) Uani 1 1 d .
Cl2 Cl 0.54415(8) 0.37277(7) 0.30311(4) 0.0446(2) Uani 1 1 d .
N2 N 0.71745(17) 0.65044(15) 0.02686(10) 0.0102(4) Uani 1 1 d .
F4 F 0.86028(13) 1.01098(12) 0.32933(7) 0.0205(3) Uani 1 1 d .
C17 C 0.5387(2) 0.65522(18) 0.05751(13) 0.0140(5) Uani 1 1 d .
C1 C 0.77350(19) 0.73308(18) 0.03157(11) 0.0104(5) Uani 1 1 d .
C2 C 0.7972(2) 0.65517(18) -0.05827(12) 0.0122(5) Uani 1 1 d .
H2 H 0.8218 0.6408 -0.0974 0.015 Uiso 1 1 calc R
F1 F 0.62581(13) 1.01519(12) 0.09770(7) 0.0233(4) Uani 1 1 d .
N3 N 0.90038(18) 0.81556(16) 0.30013(10) 0.0156(5) Uani 1 1 d .
C34 C 0.9061(2) 0.86294(19) 0.24563(12) 0.0131(5) Uani 1 1 d .
C28 C 0.7629(2) 0.93779(19) 0.16646(12) 0.0128(5) Uani 1 1 d .
C35 C 0.9850(2) 0.84393(19) 0.20773(13) 0.0152(5) Uani 1 1 d .
H35 H 0.9875 0.8791 0.1699 0.018 Uiso 1 1 calc R
C13 C 0.7283(2) 0.8951(2) -0.09500(12) 0.0165(6) Uani 1 1 d .
H13 H 0.6943 0.8338 -0.0836 0.020 Uiso 1 1 calc R
N1 N 0.82350(16) 0.73503(15) -0.02078(9) 0.0100(4) Uani 1 1 d .
C20 C 0.6070(2) 0.5374(2) 0.16137(13) 0.0174(6) Uani 1 1 d .
H20 H 0.6289 0.4974 0.1967 0.021 Uiso 1 1 calc R
C8 C 0.9175(2) 0.9579(2) -0.08958(13) 0.0166(6) Uani 1 1 d .
H8 H 0.8898 1.0111 -0.1143 0.020 Uiso 1 1 calc R
F3 F 0.71255(13) 1.14704(12) 0.29877(8) 0.0219(4) Uani 1 1 d .
F2 F 0.59442(14) 1.14838(12) 0.18354(8) 0.0256(4) Uani 1 1 d .
C22 C 0.5004(2) 0.71847(19) 0.00161(13) 0.0166(5) Uani 1 1 d .
H22 H 0.5622 0.7286 -0.0225 0.020 Uiso 1 1 calc R
C32 C 0.8030(2) 1.0073(2) 0.27101(12) 0.0148(5) Uani 1 1 d .
C4 C 0.8931(2) 0.81130(18) -0.03639(12) 0.0114(5) Uani 1 1 d .
C16 C 0.6438(2) 0.62212(18) 0.06992(12) 0.0113(5) Uani 1 1 d .
C5 C 1.0031(2) 0.8030(2) -0.01578(12) 0.0143(5) Uani 1 1 d .
C33 C 0.8227(2) 0.93727(19) 0.22761(12) 0.0124(5) Uani 1 1 d .
C24 C 0.4653(3) 0.8169(2) 0.02261(15) 0.0252(7) Uani 1 1 d .
H24A H 0.4050 0.8093 0.0468 0.038 Uiso 1 1 calc GR
H24B H 0.4434 0.8569 -0.0146 0.038 Uiso 1 1 calc GR
H24C H 0.5251 0.8477 0.0491 0.038 Uiso 1 1 calc GR
C29 C 0.6880(2) 1.0097(2) 0.15452(12) 0.0159(5) Uani 1 1 d .
C21 C 0.6811(2) 0.56305(19) 0.12121(12) 0.0135(5) Uani 1 1 d .
C6 C 1.0689(2) 0.8757(2) -0.03449(13) 0.0164(6) Uani 1 1 d .
H6 H 1.1439 0.8725 -0.0221 0.020 Uiso 1 1 calc R
C3 C 0.7298(2) 0.60159(19) -0.02830(12) 0.0130(5) Uani 1 1 d .
H3 H 0.6974 0.5424 -0.0422 0.016 Uiso 1 1 calc R
C30 C 0.6687(2) 1.0797(2) 0.19767(13) 0.0169(6) Uani 1 1 d .
C36 C 1.0603(2) 0.7731(2) 0.22565(13) 0.0195(6) Uani 1 1 d .
H36 H 1.1151 0.7591 0.2004 0.023 Uiso 1 1 calc R
C37 C 1.0539(2) 0.7233(2) 0.28100(13) 0.0177(6) Uani 1 1 d .
H37 H 1.1037 0.6740 0.2945 0.021 Uiso 1 1 calc R
C38 C 0.9735(2) 0.7471(2) 0.31610(12) 0.0173(6) Uani 1 1 d .
H38 H 0.9696 0.7126 0.3541 0.021 Uiso 1 1 calc R
C15 C 0.6785(2) 0.9772(2) -0.06121(14) 0.0251(7) Uani 1 1 d .
H15A H 0.6933 0.9677 -0.0155 0.038 Uiso 1 1 calc GR
H15B H 0.6010 0.9781 -0.0740 0.038 Uiso 1 1 calc GR
H15C H 0.7094 1.0384 -0.0725 0.038 Uiso 1 1 calc GR
C10 C 1.0487(2) 0.7182(2) 0.02364(13) 0.0179(6) Uani 1 1 d .
H10 H 0.9930 0.6959 0.0496 0.022 Uiso 1 1 calc R
C9 C 0.8477(2) 0.88777(19) -0.07309(12) 0.0129(5) Uani 1 1 d .
C19 C 0.5025(2) 0.5691(2) 0.15057(13) 0.0196(6) Uani 1 1 d .
H19 H 0.4536 0.5509 0.1786 0.024 Uiso 1 1 calc R
C14 C 0.7057(2) 0.9070(2) -0.16659(13) 0.0216(6) Uani 1 1 d .
H14A H 0.6283 0.9053 -0.1797 0.032 Uiso 1 1 calc GR
H14B H 0.7398 0.8546 -0.1871 0.032 Uiso 1 1 calc GR
H14C H 0.7344 0.9686 -0.1787 0.032 Uiso 1 1 calc GR
C23 C 0.4115(3) 0.6700(2) -0.04281(15) 0.0278(7) Uani 1 1 d .
H23A H 0.4371 0.6082 -0.0568 0.042 Uiso 1 1 calc GR
H23B H 0.3910 0.7113 -0.0795 0.042 Uiso 1 1 calc GR
H23C H 0.3493 0.6595 -0.0206 0.042 Uiso 1 1 calc GR
C12 C 1.1487(2) 0.7448(2) 0.06858(13) 0.0244(7) Uani 1 1 d .
H12A H 1.2073 0.7595 0.0442 0.037 Uiso 1 1 calc GR
H12B H 1.1693 0.6907 0.0969 0.037 Uiso 1 1 calc GR
H12C H 1.1338 0.8011 0.0934 0.037 Uiso 1 1 calc GR
C18 C 0.4682(2) 0.6270(2) 0.09949(13) 0.0183(6) Uani 1 1 d .
H18 H 0.3959 0.6479 0.0927 0.022 Uiso 1 1 calc R
C31 C 0.7283(2) 1.07824(19) 0.25656(13) 0.0157(6) Uani 1 1 d .
C27 C 0.8655(2) 0.6002(2) 0.17522(15) 0.0258(7) Uani 1 1 d .
H27A H 0.8603 0.6641 0.1558 0.039 Uiso 1 1 calc GR
H27B H 0.9401 0.5786 0.1800 0.039 Uiso 1 1 calc GR
H27C H 0.8408 0.6033 0.2168 0.039 Uiso 1 1 calc GR
C7 C 1.0264(2) 0.9519(2) -0.07069(13) 0.0181(6) Uani 1 1 d .
H7 H 1.0724 1.0006 -0.0827 0.022 Uiso 1 1 calc R
C39 C 0.4450(3) 0.2960(2) 0.26508(15) 0.0275(7) Uani 1 1 d .
H39A H 0.4728 0.2295 0.2659 0.033 Uiso 1 1 calc R
H39B H 0.3818 0.2969 0.2881 0.033 Uiso 1 1 calc R
C11 C 1.0749(3) 0.6341(2) -0.01859(16) 0.0297(7) Uani 1 1 d .
H11A H 1.0104 0.6157 -0.0466 0.045 Uiso 1 1 calc GR
H11B H 1.1005 0.5793 0.0079 0.045 Uiso 1 1 calc GR
H11C H 1.1305 0.6539 -0.0439 0.045 Uiso 1 1 calc GR
C26 C 0.8093(2) 0.4297(2) 0.16256(14) 0.0229(6) Uani 1 1 d .
H26A H 0.7891 0.4313 0.2053 0.034 Uiso 1 1 calc GR
H26B H 0.8841 0.4094 0.1645 0.034 Uiso 1 1 calc GR
H26C H 0.7633 0.3843 0.1367 0.034 Uiso 1 1 calc GR
C25 C 0.7961(2) 0.52979(19) 0.13334(12) 0.0150(5) Uani 1 1 d .
H25 H 0.8242 0.5274 0.0917 0.018 Uiso 1 1 calc R

loop_
_atom_site_aniso_label
_atom_site_aniso_U_11
_atom_site_aniso_U_22
_atom_site_aniso_U_33
_atom_site_aniso_U_23
_atom_site_aniso_U_13
_atom_site_aniso_U_12
Au1 0.01258(5) 0.01028(6) 0.00851(5) -0.00102(4) 0.00279(3) -0.00031(4)
Cl1 0.0401(5) 0.0246(4) 0.0360(5) 0.0038(3) -0.0069(4) -0.0027(4)
Cl2 0.0572(6) 0.0458(5) 0.0288(5) -0.0043(4) -0.0024(4) -0.0174(5)
N2 0.0108(10) 0.0103(11) 0.0098(10) 0.0011(8) 0.0017(8) 0.0013(8)
F4 0.0240(8) 0.0242(9) 0.0126(7) -0.0059(7) -0.0009(6) 0.0009(7)
C17 0.0142(13) 0.0121(13) 0.0159(13) -0.0016(10) 0.0031(10) -0.0016(10)
C1 0.0097(12) 0.0117(12) 0.0100(12) -0.0002(10) 0.0014(9) 0.0012(10)
C2 0.0156(13) 0.0124(13) 0.0082(12) -0.0024(10) 0.0005(10) 0.0020(10)
F1 0.0277(9) 0.0242(9) 0.0162(8) -0.0026(7) -0.0045(6) 0.0108(7)
N3 0.0185(12) 0.0174(12) 0.0114(11) 0.0005(9) 0.0036(9) 0.0008(9)
C34 0.0165(13) 0.0141(13) 0.0084(12) -0.0027(10) 0.0003(10) -0.0039(11)
C28 0.0161(13) 0.0119(13) 0.0113(12) -0.0029(10) 0.0047(10) -0.0022(10)
C35 0.0161(13) 0.0182(14) 0.0115(13) 0.0010(11) 0.0030(10) -0.0003(11)
C13 0.0176(14) 0.0147(14) 0.0172(14) 0.0023(11) 0.0030(11) 0.0029(11)
N1 0.0119(11) 0.0109(11) 0.0078(10) -0.0003(8) 0.0032(8) -0.0001(8)
C20 0.0253(15) 0.0141(13) 0.0138(13) 0.0032(11) 0.0058(11) -0.0008(11)
C8 0.0216(14) 0.0121(13) 0.0166(13) 0.0013(11) 0.0037(11) 0.0007(11)
F3 0.0229(9) 0.0206(9) 0.0233(9) -0.0129(7) 0.0066(7) -0.0009(7)
F2 0.0270(10) 0.0216(9) 0.0279(10) -0.0046(7) 0.0026(7) 0.0120(7)
C22 0.0125(12) 0.0181(14) 0.0194(13) 0.0035(12) 0.0029(10) 0.0033(11)
C32 0.0145(13) 0.0181(14) 0.0122(12) -0.0022(11) 0.0034(9) -0.0052(11)
C4 0.0153(13) 0.0109(13) 0.0091(12) -0.0025(10) 0.0057(10) -0.0028(10)
C16 0.0130(13) 0.0093(12) 0.0122(12) -0.0009(10) 0.0039(10) -0.0030(10)
C5 0.0160(13) 0.0173(14) 0.0103(13) -0.0016(10) 0.0042(10) 0.0015(11)
C33 0.0136(13) 0.0130(13) 0.0114(12) 0.0002(10) 0.0049(10) -0.0021(10)
C24 0.0274(17) 0.0199(16) 0.0278(17) 0.0042(13) 0.0013(13) 0.0061(13)
C29 0.0172(13) 0.0158(14) 0.0137(12) 0.0001(11) -0.0014(10) -0.0008(11)
C21 0.0172(13) 0.0097(13) 0.0139(13) -0.0022(10) 0.0029(10) 0.0001(10)
C6 0.0121(13) 0.0212(15) 0.0163(14) -0.0016(11) 0.0030(10) -0.0024(11)
C3 0.0161(13) 0.0113(13) 0.0115(12) -0.0037(10) 0.0010(10) 0.0012(10)
C30 0.0173(14) 0.0147(14) 0.0195(14) 0.0001(11) 0.0056(11) 0.0026(11)
C36 0.0186(14) 0.0252(16) 0.0155(14) -0.0039(12) 0.0048(11) 0.0029(12)
C37 0.0187(14) 0.0164(14) 0.0168(14) -0.0011(11) -0.0020(11) 0.0017(11)
C38 0.0213(14) 0.0180(14) 0.0124(13) 0.0026(11) 0.0016(10) -0.0028(12)
C15 0.0230(16) 0.0284(17) 0.0242(15) -0.0020(13) 0.0050(12) 0.0094(13)
C10 0.0134(13) 0.0237(16) 0.0174(14) 0.0046(12) 0.0045(11) 0.0011(11)
C9 0.0161(13) 0.0141(13) 0.0088(12) -0.0038(10) 0.0023(10) 0.0021(11)
C19 0.0225(15) 0.0167(14) 0.0222(15) 0.0002(12) 0.0125(12) -0.0024(12)
C14 0.0245(15) 0.0222(16) 0.0174(15) 0.0019(12) -0.0005(11) 0.0014(12)
C23 0.0267(17) 0.0317(18) 0.0229(16) -0.0022(14) -0.0050(13) -0.0020(14)
C12 0.0224(15) 0.0350(18) 0.0152(14) 0.0023(13) 0.0000(11) 0.0055(14)
C18 0.0147(14) 0.0175(14) 0.0242(15) -0.0004(12) 0.0084(11) -0.0006(11)
C31 0.0177(14) 0.0138(14) 0.0174(14) -0.0064(11) 0.0084(11) -0.0042(11)
C27 0.0200(15) 0.0209(16) 0.0347(18) -0.0007(13) -0.0031(13) 0.0009(13)
C7 0.0238(15) 0.0137(14) 0.0182(14) 0.0004(11) 0.0083(11) -0.0076(11)
C39 0.0349(18) 0.0215(16) 0.0273(17) -0.0005(13) 0.0091(14) -0.0030(14)
C11 0.0289(18) 0.0245(17) 0.0337(18) 0.0000(14) -0.0031(14) 0.0070(14)
C26 0.0265(16) 0.0152(15) 0.0258(16) 0.0020(12) -0.0010(12) 0.0033(12)
C25 0.0179(14) 0.0134(13) 0.0136(13) -0.0003(10) 0.0019(10) 0.0034(11)

loop_
_atom_type_symbol
_atom_type_description
_atom_type_scat_dispersion_real
_atom_type_scat_dispersion_imag
_atom_type_scat_source
C C 0.0033 0.0016 'International Tables Vol C Tables 4.2.6.8 and 6.1.1.4'
H H 0.0000 0.0000 'International Tables Vol C Tables 4.2.6.8 and 6.1.1.4'
Au Au -2.0133 8.8022 'International Tables Vol C Tables 4.2.6.8 and 6.1.1.4'
Cl Cl 0.1484 0.1585 'International Tables Vol C Tables 4.2.6.8 and 6.1.1.4'
F F 0.0171 0.0103 'International Tables Vol C Tables 4.2.6.8 and 6.1.1.4'
N N 0.0061 0.0033 'International Tables Vol C Tables 4.2.6.8 and 6.1.1.4'

loop_
_geom_angle_atom_site_label_1
_geom_angle_atom_site_label_2
_geom_angle_atom_site_label_3
_geom_angle
C1 Au1 C28 177.02(10)
C1 N2 C16 124.0(2)
C1 N2 C3 111.5(2)
C3 N2 C16 124.1(2)
C16 C17 C22 122.7(2)
C16 C17 C18 116.9(2)
C18 C17 C22 120.4(2)
N2 C1 Au1 126.80(18)
N2 C1 N1 104.6(2)
N1 C1 Au1 128.48(18)
N1 C2 H2 126.7
C3 C2 H2 126.7
C3 C2 N1 106.6(2)
C38 N3 C34 117.1(2)
N3 C34 C35 122.3(3)
N3 C34 C33 116.6(2)
C35 C34 C33 121.1(2)
C33 C28 Au1 124.79(19)
C29 C28 Au1 118.74(19)
C29 C28 C33 116.3(2)
C34 C35 H35 120.3
C36 C35 C34 119.4(3)
C36 C35 H35 120.3
C15 C13 H13 107.9
C9 C13 H13 107.9
C9 C13 C15 110.8(2)
C9 C13 C14 111.3(2)
C14 C13 H13 107.9
C14 C13 C15 110.9(2)
C1 N1 C2 111.1(2)
C1 N1 C4 124.6(2)
C2 N1 C4 124.3(2)
C21 C20 H20 119.5
C19 C20 H20 119.5
C19 C20 C21 121.1(3)
C9 C8 H8 119.3
C7 C8 H8 119.3
C7 C8 C9 121.4(3)
C17 C22 H22 107.5
C17 C22 C24 111.4(2)
C17 C22 C23 111.5(2)
C24 C22 H22 107.5
C24 C22 C23 111.2(2)
C23 C22 H22 107.5
F4 C32 C33 121.3(2)
F4 C32 C31 116.5(2)
C31 C32 C33 122.2(2)
C5 C4 N1 118.2(2)
C9 C4 N1 118.2(2)
C9 C4 C5 123.6(2)
C17 C16 N2 117.5(2)
C17 C16 C21 123.7(2)
C21 C16 N2 118.7(2)
C4 C5 C10 121.7(2)
C6 C5 C4 116.6(2)
C6 C5 C10 121.7(2)
C28 C33 C34 120.9(2)
C32 C33 C34 119.8(2)
C32 C33 C28 119.4(2)
C22 C24 H24A 109.5
C22 C24 H24B 109.5
C22 C24 H24C 109.5
H24A C24 H24B 109.5
H24A C24 H24C 109.5
H24B C24 H24C 109.5
F1 C29 C28 120.5(2)
F1 C29 C30 115.1(2)
C28 C29 C30 124.3(2)
C20 C21 C16 116.7(2)
C20 C21 C25 121.3(2)
C16 C21 C25 122.0(2)
C5 C6 H6 119.5
C7 C6 C5 121.0(3)
C7 C6 H6 119.5
N2 C3 H3 126.9
C2 C3 N2 106.2(2)
C2 C3 H3 126.9
F2 C30 C29 121.9(2)
F2 C30 C31 119.7(2)
C31 C30 C29 118.4(2)
C35 C36 H36 120.7
C37 C36 C35 118.5(3)
C37 C36 H36 120.7
C36 C37 H37 120.8
C38 C37 C36 118.4(3)
C38 C37 H37 120.8
N3 C38 C37 124.3(3)
N3 C38 H38 117.9
C37 C38 H38 117.9
C13 C15 H15A 109.5
C13 C15 H15B 109.5
C13 C15 H15C 109.5
H15A C15 H15B 109.5
H15A C15 H15C 109.5
H15B C15 H15C 109.5
C5 C10 H10 107.9
C5 C10 C12 112.5(2)
C5 C10 C11 111.1(2)
C12 C10 H10 107.9
C12 C10 C11 109.2(2)
C11 C10 H10 107.9
C8 C9 C13 120.6(2)
C8 C9 C4 116.7(2)
C4 C9 C13 122.7(2)
C20 C19 H19 119.6
C18 C19 C20 120.8(2)
C18 C19 H19 119.6
C13 C14 H14A 109.5
C13 C14 H14B 109.5
C13 C14 H14C 109.5
H14A C14 H14B 109.5
H14A C14 H14C 109.5
H14B C14 H14C 109.5
C22 C23 H23A 109.5
C22 C23 H23B 109.5
C22 C23 H23C 109.5
H23A C23 H23B 109.5
H23A C23 H23C 109.5
H23B C23 H23C 109.5
C10 C12 H12A 109.5
C10 C12 H12B 109.5
C10 C12 H12C 109.5
H12A C12 H12B 109.5
H12A C12 H12C 109.5
H12B C12 H12C 109.5
C17 C18 H18 119.6
C19 C18 C17 120.8(3)
C19 C18 H18 119.6
F3 C31 C32 121.2(2)
F3 C31 C30 119.4(2)
C32 C31 C30 119.5(2)
H27A C27 H27B 109.5
H27A C27 H27C 109.5
H27B C27 H27C 109.5
C25 C27 H27A 109.5
C25 C27 H27B 109.5
C25 C27 H27C 109.5
C8 C7 H7 119.7
C6 C7 C8 120.6(2)
C6 C7 H7 119.7
Cl1 C39 Cl2 111.29(17)
Cl1 C39 H39A 109.4
Cl1 C39 H39B 109.4
Cl2 C39 H39A 109.4
Cl2 C39 H39B 109.4
H39A C39 H39B 108.0
C10 C11 H11A 109.5
C10 C11 H11B 109.5
C10 C11 H11C 109.5
H11A C11 H11B 109.5
H11A C11 H11C 109.5
H11B C11 H11C 109.5
H26A C26 H26B 109.5
H26A C26 H26C 109.5
H26B C26 H26C 109.5
C25 C26 H26A 109.5
C25 C26 H26B 109.5
C25 C26 H26C 109.5
C21 C25 C27 111.6(2)
C21 C25 C26 113.6(2)
C21 C25 H25 107.5
C27 C25 C26 108.9(2)
C27 C25 H25 107.5
C26 C25 H25 107.5

loop_
_geom_bond_atom_site_label_1
_geom_bond_atom_site_label_2
_geom_bond_distance
Au1 C1 2.026(2)
Au1 C28 2.046(3)
Cl1 C39 1.759(3)
Cl2 C39 1.761(3)
N2 C1 1.348(3)
N2 C16 1.446(3)
N2 C3 1.388(3)
F4 C32 1.358(3)
C17 C22 1.512(4)
C17 C16 1.396(4)
C17 C18 1.400(4)
C1 N1 1.355(3)
C2 H2 0.9500
C2 N1 1.386(3)
C2 C3 1.354(4)
F1 C29 1.359(3)
N3 C34 1.349(3)
N3 C38 1.339(3)
C34 C35 1.390(4)
C34 C33 1.489(4)
C28 C33 1.421(4)
C28 C29 1.378(4)
C35 H35 0.9500
C35 C36 1.388(4)
C13 H13 1.0000
C13 C15 1.531(4)
C13 C9 1.520(4)
C13 C14 1.529(4)
N1 C4 1.445(3)
C20 H20 0.9500
C20 C21 1.396(4)
C20 C19 1.381(4)
C8 H8 0.9500
C8 C9 1.392(4)
C8 C7 1.382(4)
F3 C31 1.349(3)
F2 C30 1.345(3)
C22 H22 1.0000
C22 C24 1.526(4)
C22 C23 1.528(4)
C32 C33 1.392(4)
C32 C31 1.372(4)
C4 C5 1.404(4)
C4 C9 1.401(4)
C16 C21 1.402(4)
C5 C6 1.401(4)
C5 C10 1.519(4)
C24 H24A 0.9800
C24 H24B 0.9800
C24 H24C 0.9800
C29 C30 1.386(4)
C21 C25 1.512(4)
C6 H6 0.9500
C6 C7 1.380(4)
C3 H3 0.9500
C30 C31 1.380(4)
C36 H36 0.9500
C36 C37 1.383(4)
C37 H37 0.9500
C37 C38 1.379(4)
C38 H38 0.9500
C15 H15A 0.9800
C15 H15B 0.9800
C15 H15C 0.9800
C10 H10 1.0000
C10 C12 1.527(4)
C10 C11 1.542(4)
C19 H19 0.9500
C19 C18 1.381(4)
C14 H14A 0.9800
C14 H14B 0.9800
C14 H14C 0.9800
C23 H23A 0.9800
C23 H23B 0.9800
C23 H23C 0.9800
C12 H12A 0.9800
C12 H12B 0.9800
C12 H12C 0.9800
C18 H18 0.9500
C27 H27A 0.9800
C27 H27B 0.9800
C27 H27C 0.9800
C27 C25 1.525(4)
C7 H7 0.9500
C39 H39A 0.9900
C39 H39B 0.9900
C11 H11A 0.9800
C11 H11B 0.9800
C11 H11C 0.9800
C26 H26A 0.9800
C26 H26B 0.9800
C26 H26C 0.9800
C26 C25 1.527(4)
C25 H25 1.0000

loop_
_geom_torsion_atom_site_label_1
_geom_torsion_atom_site_label_2
_geom_torsion_atom_site_label_3
_geom_torsion_atom_site_label_4
_geom_torsion
Au1 C1 N1 C2 -174.69(18)
Au1 C1 N1 C4 4.0(4)
Au1 C28 C33 C34 5.1(3)
Au1 C28 C33 C32 -174.95(19)
Au1 C28 C29 F1 -3.7(3)
Au1 C28 C29 C30 175.5(2)
N2 C1 N1 C2 1.1(3)
N2 C1 N1 C4 179.7(2)
N2 C16 C21 C20 -179.8(2)
N2 C16 C21 C25 1.1(4)
F4 C32 C33 C34 1.7(4)
F4 C32 C33 C28 -178.2(2)
F4 C32 C31 F3 -0.6(4)
F4 C32 C31 C30 178.9(2)
C17 C16 C21 C20 -0.2(4)
C17 C16 C21 C25 -179.2(2)
C1 N2 C16 C17 86.0(3)
C1 N2 C16 C21 -94.3(3)
C1 N2 C3 C2 1.0(3)
C1 N1 C4 C5 91.4(3)
C1 N1 C4 C9 -90.7(3)
C2 N1 C4 C5 -90.1(3)
C2 N1 C4 C9 87.7(3)
F1 C29 C30 F2 -0.7(4)
F1 C29 C30 C31 179.6(2)
N3 C34 C35 C36 0.9(4)
N3 C34 C33 C28 -129.2(3)
N3 C34 C33 C32 50.9(3)
C34 N3 C38 C37 0.9(4)
C34 C35 C36 C37 0.1(4)
C28 C29 C30 F2 180.0(2)
C28 C29 C30 C31 0.3(4)
C35 C34 C33 C28 50.6(4)
C35 C34 C33 C32 -129.3(3)
C35 C36 C37 C38 -0.5(4)
N1 C2 C3 N2 -0.3(3)
N1 C4 C5 C6 176.8(2)
N1 C4 C5 C10 -1.9(4)
N1 C4 C9 C13 2.1(4)
N1 C4 C9 C8 -177.3(2)
C20 C21 C25 C27 -89.4(3)
C20 C21 C25 C26 34.1(4)
C20 C19 C18 C17 -0.3(4)
F2 C30 C31 F3 -1.3(4)
F2 C30 C31 C32 179.2(2)
C22 C17 C16 N2 0.0(4)
C22 C17 C16 C21 -179.7(2)
C22 C17 C18 C19 179.9(3)
C4 C5 C6 C7 0.8(4)
C4 C5 C10 C12 -149.4(2)
C4 C5 C10 C11 87.8(3)
C16 N2 C1 Au1 1.5(4)
C16 N2 C1 N1 -174.3(2)
C16 N2 C3 C2 174.1(2)
C16 C17 C22 C24 -116.4(3)
C16 C17 C22 C23 118.7(3)
C16 C17 C18 C19 0.1(4)
C16 C21 C25 C27 89.6(3)
C16 C21 C25 C26 -146.9(3)
C5 C4 C9 C13 179.8(2)
C5 C4 C9 C8 0.4(4)
C5 C6 C7 C8 -0.2(4)
C33 C34 C35 C36 -179.0(2)
C33 C28 C29 F1 -179.0(2)
C33 C28 C29 C30 0.2(4)
C33 C32 C31 F3 -178.1(2)
C33 C32 C31 C30 1.4(4)
C29 C28 C33 C34 -179.9(2)
C29 C28 C33 C32 0.0(4)
C29 C30 C31 F3 178.4(2)
C29 C30 C31 C32 -1.0(4)
C21 C20 C19 C18 0.3(4)
C6 C5 C10 C12 31.9(4)
C6 C5 C10 C11 -90.9(3)
C3 N2 C1 Au1 174.59(18)
C3 N2 C1 N1 -1.3(3)
C3 N2 C16 C17 -86.2(3)
C3 N2 C16 C21 93.5(3)
C3 C2 N1 C1 -0.5(3)
C3 C2 N1 C4 -179.2(2)
C36 C37 C38 N3 0.0(4)
C38 N3 C34 C35 -1.3(4)
C38 N3 C34 C33 178.6(2)
C15 C13 C9 C8 -70.1(3)
C15 C13 C9 C4 110.4(3)
C10 C5 C6 C7 179.5(2)
C9 C8 C7 C6 -0.3(4)
C9 C4 C5 C6 -0.9(4)
C9 C4 C5 C10 -179.6(2)
C19 C20 C21 C16 0.0(4)
C19 C20 C21 C25 179.0(3)
C14 C13 C9 C8 53.9(3)
C14 C13 C9 C4 -125.6(3)
C18 C17 C22 C24 63.8(3)
C18 C17 C22 C23 -61.2(3)
C18 C17 C16 N2 179.8(2)
C18 C17 C16 C21 0.2(4)
C31 C32 C33 C34 179.1(2)
C31 C32 C33 C28 -0.8(4)
C7 C8 C9 C13 -179.2(2)
C7 C8 C9 C4 0.2(4)
